data_7238820
loop_
_publ_author_name
'Li, Yun-Wu'
'Li, Jian-Rong'
'Wang, Li-Fu'
'Zhou, Bo-Yu'
'Chen, Qiang'
'Bu, Xian-He'

_publ_section_title
;
 Microporous metal--organic frameworks with open metal sites as sorbents
 for selective gas adsorption and fluorescence sensors for metal ions
;
_journal_issue 3
_journal_name_full 'J. Mater. Chem. A'
_journal_page_first 495
_journal_paper_doi 10.1039/C2TA00635A
_journal_volume 1
_journal_year 2013
_chemical_formula_sum 'C52 H33 Cd6 N7 O30'
_chemical_formula_weight 1910.25
_space_group_IT_number 161
_space_group_name_Hall 'R 3 -2"c'
_space_group_name_H-M_alt 'R 3 c :H'
_symmetry_cell_setting trigonal
_symmetry_space_group_name_H-M 'R 3 c :H'
_atom_sites_solution_hydrogens geom
_atom_sites_solution_primary direct
_atom_sites_solution_secondary difmap
_audit_creation_method SHELXL-97
_cell_angle_alpha 90.00
_cell_angle_beta 90.00
_cell_angle_gamma 120.00
_cell_formula_units_Z 9
_cell_length_a 21.5221(15)
_cell_length_b 21.5221(15)
_cell_length_c 66.232(8)
_cell_measurement_temperature 160(2)
_cell_volume 26569(4)
_computing_cell_refinement 'CrystalClear (Rigaku/MSC Inc., 2005)'
_computing_data_collection 'CrystalClear (Rigaku/MSC Inc., 2005)'
_computing_data_reduction 'CrystalClear (Rigaku/MSC Inc., 2005)'
_computing_molecular_graphics 'Bruker SHELXTL'
_computing_publication_material 'Bruker SHELXTL'
_computing_structure_refinement 'SHELXL-97 (Sheldrick, 1997)'
_computing_structure_solution 'SHELXS-97 (Sheldrick, 1990)'
_diffrn_ambient_temperature 160(2)
_diffrn_measured_fraction_theta_full 0.998
_diffrn_measured_fraction_theta_max 0.998
_diffrn_measurement_device_type 'Rigaku RAXIS-RAPID'
_diffrn_measurement_method '\w scans'
_diffrn_radiation_monochromator graphite
_diffrn_radiation_source 'fine-focus sealed tube'
_diffrn_radiation_type MoK\a
_diffrn_radiation_wavelength 0.71073
_diffrn_reflns_av_R_equivalents 0.0608
_diffrn_reflns_av_sigmaI/netI 0.0460
_diffrn_reflns_limit_h_max 25
_diffrn_reflns_limit_h_min -17
_diffrn_reflns_limit_k_max 25
_diffrn_reflns_limit_k_min -25
_diffrn_reflns_limit_l_max 78
_diffrn_reflns_limit_l_min -78
_diffrn_reflns_number 58633
_diffrn_reflns_theta_full 25.00
_diffrn_reflns_theta_max 25.00
_diffrn_reflns_theta_min 1.65
_exptl_absorpt_coefficient_mu 1.111
_exptl_absorpt_correction_T_max 0.8599
_exptl_absorpt_correction_T_min 0.7763
_exptl_absorpt_correction_type multi-scan
_exptl_crystal_colour colorless
_exptl_crystal_density_diffrn 1.075
_exptl_crystal_density_method 'not measured'
_exptl_crystal_description block
_exptl_crystal_F_000 8298
_exptl_crystal_size_max 0.24
_exptl_crystal_size_mid 0.18
_exptl_crystal_size_min 0.14
_platon_squeeze_details
;
;
_refine_diff_density_max 0.532
_refine_diff_density_min -1.388
_refine_diff_density_rms 0.082
_refine_ls_abs_structure_details 'Flack H D (1983), Acta Cryst. A39, 876-881'
_refine_ls_abs_structure_Flack 0.38(3)
_refine_ls_extinction_method none
_refine_ls_goodness_of_fit_ref 0.956
_refine_ls_hydrogen_treatment constr
_refine_ls_matrix_type full
_refine_ls_number_parameters 450
_refine_ls_number_reflns 10367
_refine_ls_number_restraints 96
_refine_ls_restrained_S_all 0.958
_refine_ls_R_factor_all 0.0402
_refine_ls_R_factor_gt 0.0387
_refine_ls_shift/su_max 0.001
_refine_ls_shift/su_mean 0.000
_refine_ls_structure_factor_coef Fsqd
_refine_ls_weighting_details 'calc w=1/[\s^2^(Fo^2^)+(0.0249P)^2^+253.2252P] where P=(Fo^2^+2Fc^2^)/3'
_refine_ls_weighting_scheme calc
_refine_ls_wR_factor_gt 0.0855
_refine_ls_wR_factor_ref 0.0861
_reflns_number_gt 10011
_reflns_number_total 10367
_reflns_threshold_expression >2sigma(I)
_cod_data_source_file c2ta00635a.txt
_cod_data_source_block 1
_cod_depositor_comments
;
The following automatic conversions were performed:

data item '_exptl_absorpt_correction_type' value 'Multi-scan' was
changed to 'multi-scan' in accordance with the
/home/saulius/struct/COD-crude-data/automatic-downloads/DataCite-retrospective/RSC/depositions/lib/dictionaries/cif_core.dic
dictionary named 'cif_core.dic' version 2.4.2 last updated on
2011-04-26.

data item '_symmetry_cell_setting' value 'Trigonal' was changed to
'trigonal' in accordance with the
/home/saulius/struct/COD-crude-data/automatic-downloads/DataCite-retrospective/RSC/depositions/lib/dictionaries/cif_core.dic
dictionary named 'cif_core.dic' version 2.4.2 last updated on
2011-04-26.

Automatic conversion script
Id: cif_fix_values 6909 2019-04-08 15:41:33Z antanas 
;
_cod_original_sg_symbol_H-M R3c
_cod_database_code 7238820

loop_
_symmetry_equiv_pos_as_xyz
'x, y, z'
'-y, x-y, z'
'-x+y, -x, z'
'-y, -x, z+1/2'
'x, x-y, z+1/2'
'-x+y, y, z+1/2'
'x+2/3, y+1/3, z+1/3'
'-y+2/3, x-y+1/3, z+1/3'
'-x+y+2/3, -x+1/3, z+1/3'
'-y+2/3, -x+1/3, z+5/6'
'x+2/3, x-y+1/3, z+5/6'
'-x+y+2/3, y+1/3, z+5/6'
'x+1/3, y+2/3, z+2/3'
'-y+1/3, x-y+2/3, z+2/3'
'-x+y+1/3, -x+2/3, z+2/3'
'-y+1/3, -x+2/3, z+7/6'
'x+1/3, x-y+2/3, z+7/6'
'-x+y+1/3, y+2/3, z+7/6'

loop_
_atom_site_label
_atom_site_type_symbol
_atom_site_fract_x
_atom_site_fract_y
_atom_site_fract_z
_atom_site_U_iso_or_equiv
_atom_site_adp_type
_atom_site_occupancy
_atom_site_symmetry_multiplicity
_atom_site_calc_flag
_atom_site_refinement_flags
_atom_site_disorder_assembly
_atom_site_disorder_group
Cd1 Cd 0.65336(2) 0.52449(2) 0.862178(6) 0.02533(9) Uani 1 1 d . . .
Cd2 Cd 0.63383(2) 0.59825(3) 0.815669(6) 0.03715(11) Uani 1 1 d . . .
Cd3 Cd 0.33525(2) 0.37355(2) 0.741487(6) 0.03012(10) Uani 1 1 d . . .
O1 O 0.5599(2) 0.4935(2) 0.83250(6) 0.0371(10) Uani 1 1 d . . .
O2 O 0.5813(3) 0.4160(2) 0.84839(6) 0.0425(11) Uani 1 1 d . . .
O3 O 0.4060(2) 0.4065(2) 0.76997(7) 0.0396(11) Uani 1 1 d . . .
O4 O 0.3861(3) 0.3053(3) 0.75663(7) 0.0501(13) Uani 1 1 d . . .
O5 O 0.3997(4) 0.1292(3) 0.80265(10) 0.088(2) Uani 1 1 d U . .
O6 O 0.4380(4) 0.1579(3) 0.83307(8) 0.0733(19) Uani 1 1 d . . .
O7 O 0.7259(3) 0.4909(3) 0.87608(7) 0.0549(14) Uani 1 1 d . . .
O8 O 0.7455(2) 0.5912(2) 0.89054(7) 0.0392(10) Uani 1 1 d . . .
O9 O 0.9204(2) 0.4203(2) 0.88935(7) 0.0451(11) Uani 1 1 d . . .
O10 O 0.9072(3) 0.3894(3) 0.92174(7) 0.0525(13) Uani 1 1 d . . .
O11 O 0.8920(3) 0.6588(3) 0.95518(9) 0.0709(18) Uani 1 1 d . . .
O12 O 0.9527(3) 0.6090(3) 0.96227(8) 0.0637(16) Uani 1 1 d . . .
N1 N 0.6481(4) 0.6594(3) 0.84452(8) 0.0503(16) Uani 1 1 d . . .
N2 N 0.6563(3) 0.6306(2) 0.86090(8) 0.0294(10) Uani 1 1 d . A .
N3 N 0.6651(4) 0.6713(3) 0.87756(8) 0.0477(15) Uani 1 1 d . . .
C1 C 0.5513(4) 0.4322(3) 0.83503(9) 0.0382(15) Uani 1 1 d . . .
C2 C 0.5009(3) 0.3736(3) 0.82059(9) 0.0355(14) Uani 1 1 d . . .
C3 C 0.4778(3) 0.3885(3) 0.80284(9) 0.0317(13) Uani 1 1 d . . .
H3 H 0.4904 0.4366 0.7999 0.032 Uiso 1 1 calc R . .
C4 C 0.4373(3) 0.3358(3) 0.78954(9) 0.0361(14) Uani 1 1 d . . .
C5 C 0.4184(4) 0.2653(3) 0.79404(9) 0.0407(16) Uani 1 1 d . . .
H5 H 0.3885 0.2284 0.7849 0.041 Uiso 1 1 calc R . .
C6 C 0.4417(4) 0.2466(3) 0.81159(10) 0.0415(16) Uani 1 1 d . . .
C7 C 0.4820(3) 0.3037(3) 0.82521(9) 0.0348(14) Uani 1 1 d . . .
H7 H 0.4963 0.2937 0.8378 0.035 Uiso 1 1 calc R . .
C8 C 0.4082(3) 0.3507(3) 0.77071(9) 0.0340(14) Uani 1 1 d . . .
C9 C 0.4246(4) 0.1752(3) 0.81621(10) 0.0414(17) Uani 1 1 d . . .
C10 C 0.7552(3) 0.5388(4) 0.88917(9) 0.0418(16) Uani 1 1 d . . .
C11 C 0.8090(3) 0.5330(4) 0.90291(10) 0.0383(15) Uani 1 1 d . . .
C12 C 0.8342(3) 0.4859(4) 0.89801(10) 0.0404(16) Uani 1 1 d . . .
H12 H 0.8218 0.4610 0.8855 0.040 Uiso 1 1 calc R . .
C13 C 0.8777(3) 0.4759(3) 0.91175(10) 0.0337(14) Uani 1 1 d . . .
C14 C 0.9000(4) 0.5157(4) 0.92932(9) 0.0402(16) Uani 1 1 d . . .
H14 H 0.9298 0.5084 0.9384 0.040 Uiso 1 1 calc R . .
C15 C 0.8798(4) 0.5665(4) 0.93406(10) 0.0433(16) Uani 1 1 d . . .
C16 C 0.8319(3) 0.5751(4) 0.92125(8) 0.0365(15) Uani 1 1 d . . .
H16 H 0.8153 0.6073 0.9246 0.036 Uiso 1 1 calc R . .
C17 C 0.9058(4) 0.6108(4) 0.95240(10) 0.0466(18) Uani 1 1 d . . .
C18 C 0.9041(3) 0.4244(4) 0.90685(11) 0.0437(18) Uani 1 1 d . . .
C19 C 0.6369(5) 0.7153(4) 0.85055(11) 0.047(3) Uani 0.59 1 d PGU A 1
C20 C 0.6438(5) 0.7200(4) 0.87141(11) 0.040(2) Uani 0.59 1 d PGU A 1
C21 C 0.6392(5) 0.7737(5) 0.88170(12) 0.062(3) Uani 0.59 1 d PGU A 1
H21 H 0.6439 0.7769 0.8960 0.062 Uiso 0.59 1 calc PR A 1
C22 C 0.6278(5) 0.8228(5) 0.87113(14) 0.079(4) Uani 0.59 1 d PGU A 1
H22 H 0.6246 0.8596 0.8782 0.079 Uiso 0.59 1 calc PR A 1
C23 C 0.6209(5) 0.8181(5) 0.85027(15) 0.074(4) Uani 0.59 1 d PGU A 1
H23 H 0.6131 0.8517 0.8430 0.074 Uiso 0.59 1 calc PR A 1
C24 C 0.6255(5) 0.7644(5) 0.83998(12) 0.058(3) Uani 0.59 1 d PGU A 1
H24 H 0.6208 0.7612 0.8257 0.058 Uiso 0.59 1 calc PR A 1
C19' C 0.6830(7) 0.7329(4) 0.84848(14) 0.043(4) Uani 0.41 1 d PGU A 2
C20' C 0.6938(6) 0.7413(4) 0.86922(13) 0.028(3) Uani 0.41 1 d PGU A 2
C21' C 0.7200(6) 0.8086(5) 0.87794(11) 0.055(5) Uani 0.41 1 d PGU A 2
H21' H 0.7274 0.8143 0.8921 0.066 Uiso 0.41 1 calc PR A 2
C22' C 0.7355(7) 0.8675(4) 0.86592(16) 0.055(4) Uani 0.41 1 d PGU A 2
H22' H 0.7534 0.9135 0.8719 0.066 Uiso 0.41 1 calc PR A 2
C23' C 0.7247(7) 0.8592(5) 0.84518(15) 0.065(5) Uani 0.41 1 d PGU A 2
H23' H 0.7353 0.8995 0.8370 0.078 Uiso 0.41 1 calc PR A 2
C24' C 0.6985(7) 0.7919(6) 0.83645(11) 0.056(4) Uani 0.41 1 d PGU A 2
H24' H 0.6911 0.7862 0.8223 0.068 Uiso 0.41 1 calc PR A 2
O1W O 0.2301(4) 0.2686(4) 0.75067(11) 0.089(2) Uiso 1 1 d . . .
O2W O 0.6667 0.3333 0.85547(18) 0.046(2) Uiso 0.90 3 d SP B 1
O2W' O 0.6667 0.3333 0.8645(3) 0.049(4) Uiso 0.60 3 d SP C 2
O3W O 0.6667 0.3333 0.70307(10) 0.0316(15) Uiso 1 3 d S . .
O4W O 0.6667 0.3333 0.64901(11) 0.0357(16) Uiso 1 3 d S . .
O5W O 0.3333 0.6667 0.84765(18) 0.088(3) Uiso 1 3 d S . .
O14 O 0.7596(9) 0.5167(10) 0.7379(3) 0.140(7) Uiso 0.50 1 d PD . .
N4 N 0.6245(9) 0.4684(10) 0.7352(4) 0.156(9) Uiso 0.50 1 d PD . .
C25 C 0.6965(9) 0.5201(10) 0.7416(3) 0.090(6) Uiso 0.50 1 d PD . .
C26 C 0.6853(11) 0.5766(10) 0.7502(3) 0.086(6) Uiso 0.50 1 d PD . .
H26A H 0.6339 0.5602 0.7504 0.129 Uiso 0.50 1 calc PR . .
H26B H 0.7102 0.6200 0.7419 0.129 Uiso 0.50 1 calc PR . .
H26C H 0.7044 0.5873 0.7640 0.129 Uiso 0.50 1 calc PR . .
C27 C 0.5539(9) 0.4566(11) 0.7407(3) 0.089(6) Uiso 0.50 1 d PD . .
H27A H 0.5170 0.4165 0.7329 0.134 Uiso 0.50 1 calc PR . .
H27B H 0.5515 0.5000 0.7379 0.134 Uiso 0.50 1 calc PR . .
H27C H 0.5457 0.4453 0.7552 0.134 Uiso 0.50 1 calc PR . .
C28 C 0.6289(7) 0.4113(7) 0.7249(2) 0.043(3) Uiso 0.50 1 d PD . .
H28A H 0.5811 0.3753 0.7201 0.065 Uiso 0.50 1 calc PR . .
H28B H 0.6471 0.3888 0.7342 0.065 Uiso 0.50 1 calc PR . .
H28C H 0.6615 0.4312 0.7133 0.065 Uiso 0.50 1 calc PR . .

loop_
_atom_site_aniso_label
_atom_site_aniso_U_11
_atom_site_aniso_U_22
_atom_site_aniso_U_33
_atom_site_aniso_U_23
_atom_site_aniso_U_13
_atom_site_aniso_U_12
Cd1 0.0307(2) 0.0320(2) 0.01673(17) -0.00311(17) -0.00341(16) 0.01827(19)
Cd2 0.0421(3) 0.0531(3) 0.0209(2) 0.0014(2) -0.00621(19) 0.0273(2)
Cd3 0.0410(2) 0.0391(2) 0.01921(19) -0.00114(18) -0.00702(16) 0.0268(2)
O1 0.043(2) 0.031(2) 0.031(2) -0.0037(18) -0.0085(19) 0.0137(19)
O2 0.059(3) 0.038(2) 0.029(3) -0.0135(19) -0.024(2) 0.023(2)
O3 0.056(3) 0.034(2) 0.034(3) 0.0011(18) -0.024(2) 0.027(2)
O4 0.083(4) 0.053(3) 0.026(2) -0.013(2) -0.031(2) 0.043(3)
O5 0.146(5) 0.052(3) 0.062(4) 0.003(3) -0.033(4) 0.046(4)
O6 0.127(5) 0.050(3) 0.042(3) 0.002(2) -0.040(3) 0.043(3)
O7 0.056(3) 0.097(4) 0.032(3) -0.016(3) -0.021(2) 0.053(3)
O8 0.044(3) 0.055(3) 0.030(3) 0.006(2) -0.0035(19) 0.034(2)
O9 0.041(3) 0.039(2) 0.047(3) -0.022(2) -0.006(2) 0.014(2)
O10 0.084(4) 0.076(3) 0.033(3) -0.021(2) -0.026(2) 0.067(3)
O11 0.097(4) 0.081(4) 0.068(4) -0.044(3) -0.044(3) 0.070(4)
O12 0.089(4) 0.073(4) 0.051(4) -0.038(3) -0.039(3) 0.057(3)
N1 0.093(5) 0.037(3) 0.028(3) -0.001(2) -0.006(3) 0.037(3)
N2 0.042(3) 0.028(3) 0.019(2) 0.001(2) -0.0058(19) 0.018(2)
N3 0.090(5) 0.042(3) 0.026(3) -0.017(2) -0.019(3) 0.044(3)
C1 0.064(4) 0.041(4) 0.020(3) -0.006(3) -0.010(3) 0.034(3)
C2 0.050(4) 0.033(3) 0.023(3) -0.003(2) -0.004(3) 0.021(3)
C3 0.035(3) 0.033(3) 0.031(3) -0.002(3) -0.011(3) 0.020(3)
C4 0.049(4) 0.045(4) 0.024(3) -0.001(3) -0.007(3) 0.030(3)
C5 0.066(4) 0.038(4) 0.023(3) -0.015(3) -0.021(3) 0.029(3)
C6 0.056(4) 0.040(4) 0.025(3) 0.005(3) -0.012(3) 0.021(3)
C7 0.047(4) 0.036(3) 0.023(3) -0.001(3) -0.005(3) 0.022(3)
C8 0.047(4) 0.029(3) 0.024(3) -0.002(3) -0.013(3) 0.018(3)
C9 0.066(4) 0.045(4) 0.031(4) -0.022(3) -0.027(3) 0.041(4)
C10 0.036(3) 0.074(5) 0.018(3) -0.005(3) -0.006(3) 0.029(3)
C11 0.032(3) 0.061(4) 0.028(3) -0.010(3) -0.006(3) 0.028(3)
C12 0.032(3) 0.061(4) 0.034(4) -0.023(3) -0.009(3) 0.028(3)
C13 0.026(3) 0.052(4) 0.031(3) -0.013(3) -0.013(2) 0.025(3)
C14 0.059(4) 0.066(4) 0.016(3) -0.008(3) -0.012(3) 0.047(4)
C15 0.046(4) 0.067(5) 0.025(4) -0.018(3) -0.015(3) 0.034(4)
C16 0.044(4) 0.062(4) 0.017(3) -0.014(3) -0.013(3) 0.037(3)
C17 0.072(5) 0.064(5) 0.023(3) -0.023(3) -0.029(3) 0.049(4)
C18 0.027(3) 0.053(4) 0.044(4) -0.037(3) -0.011(3) 0.014(3)
C19 0.055(6) 0.040(5) 0.045(5) 0.004(4) -0.004(5) 0.024(5)
C20 0.048(6) 0.036(5) 0.040(5) 0.000(4) 0.005(5) 0.025(5)
C21 0.087(8) 0.052(6) 0.056(6) -0.007(5) 0.000(6) 0.041(6)
C22 0.096(8) 0.063(7) 0.086(7) -0.011(6) -0.012(7) 0.047(6)
C23 0.084(8) 0.067(7) 0.089(7) 0.005(6) -0.011(6) 0.051(6)
C24 0.067(7) 0.065(6) 0.051(6) 0.008(5) -0.008(5) 0.040(6)
C19' 0.049(10) 0.052(8) 0.030(7) 0.001(6) -0.007(8) 0.025(9)
C20' 0.025(6) 0.034(5) 0.024(5) -0.011(4) -0.008(5) 0.013(5)
C21' 0.083(13) 0.019(7) 0.065(10) -0.015(6) -0.046(10) 0.026(8)
C22' 0.066(8) 0.049(6) 0.050(6) 0.006(5) 0.000(6) 0.029(6)
C23' 0.085(9) 0.056(6) 0.051(7) 0.000(6) -0.006(7) 0.034(7)
C24' 0.071(9) 0.053(7) 0.040(7) 0.004(5) -0.010(7) 0.028(6)

loop_
_atom_type_symbol
_atom_type_description
_atom_type_scat_dispersion_real
_atom_type_scat_dispersion_imag
_atom_type_scat_source
C C 0.0033 0.0016 'International Tables Vol C Tables 4.2.6.8 and 6.1.1.4'
H H 0.0000 0.0000 'International Tables Vol C Tables 4.2.6.8 and 6.1.1.4'
N N 0.0061 0.0033 'International Tables Vol C Tables 4.2.6.8 and 6.1.1.4'
O O 0.0106 0.0060 'International Tables Vol C Tables 4.2.6.8 and 6.1.1.4'
Cd Cd -0.8075 1.2024 'International Tables Vol C Tables 4.2.6.8 and 6.1.1.4'

loop_
_geom_angle_atom_site_label_1
_geom_angle_atom_site_label_2
_geom_angle_atom_site_label_3
_geom_angle
_geom_angle_site_symmetry_1
_geom_angle_site_symmetry_3
O7 Cd1 O2 93.60(17) . .
O7 Cd1 N2 132.6(2) . .
O2 Cd1 N2 133.73(17) . .
O7 Cd1 O9 96.83(18) . 2_655
O2 Cd1 O9 92.41(19) . 2_655
N2 Cd1 O9 85.83(18) . 2_655
O7 Cd1 O6 92.6(2) . 3_665
O2 Cd1 O6 90.5(2) . 3_665
N2 Cd1 O6 85.1(2) . 3_665
O9 Cd1 O6 169.89(17) 2_655 3_665
O7 Cd1 O8 53.87(16) . .
O2 Cd1 O8 144.14(14) . .
N2 Cd1 O8 80.75(16) . .
O9 Cd1 O8 78.81(17) 2_655 .
O6 Cd1 O8 104.2(2) 3_665 .
O7 Cd1 O1 142.60(16) . .
O2 Cd1 O1 52.77(14) . .
N2 Cd1 O1 81.99(15) . .
O9 Cd1 O1 100.07(16) 2_655 .
O6 Cd1 O1 74.15(19) 3_665 .
O8 Cd1 O1 162.74(12) . .
O5 Cd2 N1 117.7(3) 3_665 .
O5 Cd2 O11 102.2(3) 3_665 11_454
N1 Cd2 O11 135.5(2) . 11_454
O5 Cd2 O12 103.2(2) 3_665 11_454
N1 Cd2 O12 95.1(2) . 11_454
O11 Cd2 O12 55.06(17) 11_454 11_454
O5 Cd2 O1 113.0(2) 3_665 .
N1 Cd2 O1 89.25(18) . .
O11 Cd2 O1 92.81(18) 11_454 .
O12 Cd2 O1 136.32(19) 11_454 .
O5 Cd2 O6 52.09(19) 3_665 3_665
N1 Cd2 O6 83.7(2) . 3_665
O11 Cd2 O6 139.5(2) 11_454 3_665
O12 Cd2 O6 148.8(2) 11_454 3_665
O1 Cd2 O6 74.88(17) . 3_665
O5 Cd2 C17 106.1(2) 3_665 11_454
N1 Cd2 C17 115.7(2) . 11_454
O11 Cd2 C17 27.64(18) 11_454 11_454
O12 Cd2 C17 27.52(19) 11_454 11_454
O1 Cd2 C17 114.9(2) . 11_454
O6 Cd2 C17 157.4(2) 3_665 11_454
N3 Cd3 O10 133.0(2) 11_454 10_564
N3 Cd3 O3 138.3(2) 11_454 .
O10 Cd3 O3 87.99(18) 10_564 .
N3 Cd3 O1W 90.2(2) 11_454 .
O10 Cd3 O1W 82.5(2) 10_564 .
O3 Cd3 O1W 104.8(2) . .
N3 Cd3 O4 91.63(17) 11_454 .
O10 Cd3 O4 131.77(17) 10_564 .
O3 Cd3 O4 54.76(14) . .
O1W Cd3 O4 79.7(2) . .
N3 Cd3 O8 82.68(18) 11_454 11_454
O10 Cd3 O8 87.32(17) 10_564 11_454
O3 Cd3 O8 93.97(15) . 11_454
O1W Cd3 O8 158.2(2) . 11_454
O4 Cd3 O8 120.95(18) . 11_454
N3 Cd3 C8 117.48(19) 11_454 .
O10 Cd3 C8 109.02(19) 10_564 .
O3 Cd3 C8 27.07(16) . .
O1W Cd3 C8 90.4(2) . .
O4 Cd3 C8 27.90(16) . .
O8 Cd3 C8 111.12(17) 11_454 .
C1 O1 Cd2 140.0(4) . .
C1 O1 Cd1 81.9(3) . .
Cd2 O1 Cd1 92.69(13) . .
C1 O2 Cd1 100.5(4) . .
C8 O3 Cd3 94.3(4) . .
C8 O4 Cd3 86.9(4) . .
C9 O5 Cd2 104.3(5) . 2_655
C9 O6 Cd1 173.0(6) . 2_655
C9 O6 Cd2 84.8(4) . 2_655
Cd1 O6 Cd2 93.70(17) 2_655 2_655
C10 O7 Cd1 99.5(4) . .
C10 O8 Cd3 140.5(4) . 17_554
C10 O8 Cd1 82.8(4) . .
Cd3 O8 Cd1 94.07(14) 17_554 .
C18 O9 Cd1 138.2(4) . 3_665
C18 O10 Cd3 102.1(4) . 16_654
C17 O11 Cd2 92.4(4) . 17_554
C17 O12 Cd2 92.0(4) . 17_554
N2 N1 C19' 105.0(6) . .
N2 N1 C19 107.1(5) . .
C19' N1 C19 36.6(5) . .
N2 N1 Cd2 116.1(4) . .
C19' N1 Cd2 131.3(5) . .
C19 N1 Cd2 135.5(5) . .
N1 N2 N3 112.1(4) . .
N1 N2 Cd1 124.8(4) . .
N3 N2 Cd1 123.1(4) . .
N2 N3 C20 104.7(5) . .
N2 N3 C20' 102.3(6) . .
C20 N3 C20' 39.2(5) . .
N2 N3 Cd3 119.3(4) . 17_554
C20 N3 Cd3 131.5(5) . 17_554
C20' N3 Cd3 134.4(5) . 17_554
O2 C1 O1 124.7(6) . .
O2 C1 C2 118.0(5) . .
O1 C1 C2 117.3(5) . .
C3 C2 C7 119.9(6) . .
C3 C2 C1 122.4(5) . .
C7 C2 C1 117.6(5) . .
C4 C3 C2 121.1(5) . .
C4 C3 H3 119.5 . .
C2 C3 H3 119.5 . .
C3 C4 C5 119.3(6) . .
C3 C4 C8 121.5(5) . .
C5 C4 C8 119.1(5) . .
C4 C5 C6 122.6(6) . .
C4 C5 H5 118.7 . .
C6 C5 H5 118.7 . .
C5 C6 C7 115.5(6) . .
C5 C6 C9 123.5(6) . .
C7 C6 C9 121.0(6) . .
C2 C7 C6 121.5(6) . .
C2 C7 H7 119.2 . .
C6 C7 H7 119.2 . .
O3 C8 O4 123.1(5) . .
O3 C8 C4 117.9(5) . .
O4 C8 C4 119.0(5) . .
O3 C8 Cd3 58.7(3) . .
O4 C8 Cd3 65.2(3) . .
C4 C8 Cd3 169.1(5) . .
O5 C9 O6 118.5(6) . .
O5 C9 C6 118.7(6) . .
O6 C9 C6 122.6(6) . .
O8 C10 O7 123.5(6) . .
O8 C10 C11 120.5(6) . .
O7 C10 C11 115.9(6) . .
C12 C11 C16 120.8(6) . .
C12 C11 C10 120.3(6) . .
C16 C11 C10 118.9(5) . .
C13 C12 C11 119.4(6) . .
C13 C12 H12 120.3 . .
C11 C12 H12 120.3 . .
C14 C13 C12 120.3(6) . .
C14 C13 C18 119.7(5) . .
C12 C13 C18 119.9(6) . .
C13 C14 C15 121.8(5) . .
C13 C14 H14 119.1 . .
C15 C14 H14 119.1 . .
C14 C15 C16 119.9(6) . .
C14 C15 C17 121.7(6) . .
C16 C15 C17 118.4(6) . .
C15 C16 C11 117.5(6) . .
C15 C16 H16 121.2 . .
C11 C16 H16 121.2 . .
O12 C17 O11 120.1(6) . .
O12 C17 C15 118.4(6) . .
O11 C17 C15 119.8(6) . .
O12 C17 Cd2 60.5(3) . 17_554
O11 C17 Cd2 60.0(3) . 17_554
C15 C17 Cd2 172.4(6) . 17_554
O9 C18 O10 126.4(6) . .
O9 C18 C13 118.7(7) . .
O10 C18 C13 114.9(6) . .
C20 C19 C24 120.0 . .
C20 C19 N1 106.8(5) . .
C24 C19 N1 133.1(5) . .
C19 C20 C21 120.0 . .
C19 C20 N3 107.4(5) . .
C21 C20 N3 131.9(5) . .
C20 C21 C22 120.0 . .
C20 C21 H21 120.0 . .
C22 C21 H21 120.0 . .
C21 C22 C23 120.0 . .
C21 C22 H22 120.0 . .
C23 C22 H22 120.0 . .
C24 C23 C22 120.0 . .
C24 C23 H23 120.0 . .
C22 C23 H23 120.0 . .
C23 C24 C19 120.0 . .
C23 C24 H24 120.0 . .
C19 C24 H24 120.0 . .
C20' C19' C24' 120.0 . .
C20' C19' N1 107.0(7) . .
C24' C19' N1 132.5(7) . .
C19' C20' C21' 120.0 . .
C19' C20' N3 106.9(6) . .
C21' C20' N3 132.6(6) . .
C22' C21' C20' 120.0 . .
C22' C21' H21' 120.0 . .
C20' C21' H21' 120.0 . .
C21' C22' C23' 120.0 . .
C21' C22' H22' 120.0 . .
C23' C22' H22' 120.0 . .
C24' C23' C22' 120.0 . .
C24' C23' H23' 120.0 . .
C22' C23' H23' 120.0 . .
C23' C24' C19' 120.0 . .
C23' C24' H24' 120.0 . .
C19' C24' H24' 120.0 . .
C25 N4 C28 106.9(13) . .
C25 N4 C27 133.0(16) . .
C28 N4 C27 118.4(15) . .
O14 C25 N4 126.6(16) . .
O14 C25 C26 131.8(17) . .
N4 C25 C26 101.2(14) . .
C25 C26 H26A 109.5 . .
C25 C26 H26B 109.5 . .
H26A C26 H26B 109.5 . .
C25 C26 H26C 109.5 . .
H26A C26 H26C 109.5 . .
H26B C26 H26C 109.5 . .
N4 C27 H27A 109.5 . .
N4 C27 H27B 109.5 . .
H27A C27 H27B 109.5 . .
N4 C27 H27C 109.5 . .
H27A C27 H27C 109.5 . .
H27B C27 H27C 109.5 . .
N4 C28 H28A 109.5 . .
N4 C28 H28B 109.5 . .
H28A C28 H28B 109.5 . .
N4 C28 H28C 109.5 . .
H28A C28 H28C 109.5 . .
H28B C28 H28C 109.5 . .

loop_
_geom_bond_atom_site_label_1
_geom_bond_atom_site_label_2
_geom_bond_distance
_geom_bond_site_symmetry_2
Cd1 O7 2.223(4) .
Cd1 O2 2.252(4) .
Cd1 N2 2.254(4) .
Cd1 O9 2.279(4) 2_655
Cd1 O6 2.295(5) 3_665
Cd1 O8 2.584(5) .
Cd1 O1 2.648(4) .
Cd2 O5 2.213(5) 3_665
Cd2 N1 2.252(5) .
Cd2 O11 2.283(5) 11_454
Cd2 O12 2.295(5) 11_454
Cd2 O1 2.296(4) .
Cd2 O6 2.610(5) 3_665
Cd2 C17 2.636(6) 11_454
Cd3 N3 2.244(6) 11_454
Cd3 O10 2.249(4) 10_564
Cd3 O3 2.302(4) .
Cd3 O1W 2.342(7) .
Cd3 O4 2.443(4) .
Cd3 O8 2.463(4) 11_454
Cd3 C8 2.688(6) .
O1 C1 1.249(7) .
O2 C1 1.242(7) .
O3 C8 1.227(7) .
O4 C8 1.260(7) .
O5 C9 1.243(8) .
O5 Cd2 2.213(5) 2_655
O6 C9 1.255(8) .
O6 Cd1 2.295(5) 2_655
O6 Cd2 2.610(5) 2_655
O7 C10 1.250(8) .
O8 C10 1.248(8) .
O8 Cd3 2.463(4) 17_554
O9 C18 1.227(8) .
O9 Cd1 2.279(4) 3_665
O10 C18 1.262(9) .
O10 Cd3 2.249(4) 16_654
O11 C17 1.224(8) .
O11 Cd2 2.283(5) 17_554
O12 C17 1.218(8) .
O12 Cd2 2.295(5) 17_554
N1 N2 1.304(7) .
N1 C19' 1.396(9) .
N1 C19 1.399(9) .
N2 N3 1.362(7) .
N3 C20 1.398(9) .
N3 C20' 1.423(9) .
N3 Cd3 2.244(6) 17_554
C1 C2 1.521(8) .
C2 C3 1.376(8) .
C2 C7 1.382(8) .
C3 C4 1.354(8) .
C3 H3 0.9500 .
C4 C5 1.392(9) .
C4 C8 1.501(8) .
C5 C6 1.402(8) .
C5 H5 0.9500 .
C6 C7 1.418(9) .
C6 C9 1.422(9) .
C7 H7 0.9500 .
C10 C11 1.526(8) .
C11 C12 1.407(9) .
C11 C16 1.447(8) .
C12 C13 1.396(9) .
C12 H12 0.9500 .
C13 C14 1.381(8) .
C13 C18 1.512(8) .
C14 C15 1.399(9) .
C14 H14 0.9500 .
C15 C16 1.418(8) .
C15 C17 1.471(8) .
C16 H16 0.9500 .
C17 Cd2 2.636(6) 17_554
C19 C20 1.388(5) .
C19 C24 1.388(5) .
C20 C21 1.388(5) .
C21 C22 1.388(5) .
C21 H21 0.9500 .
C22 C23 1.388(5) .
C22 H22 0.9500 .
C23 C24 1.387(5) .
C23 H23 0.9500 .
C24 H24 0.9500 .
C19' C20' 1.3900 .
C19' C24' 1.3900 .
C20' C21' 1.3900 .
C21' C22' 1.3900 .
C21' H21' 0.9500 .
C22' C23' 1.3900 .
C22' H22' 0.9500 .
C23' C24' 1.3900 .
C23' H23' 0.9500 .
C24' H24' 0.9500 .
O14 C25 1.416(10) .
N4 C25 1.446(10) .
N4 C28 1.450(9) .
N4 C27 1.459(10) .
C25 C26 1.468(10) .
C26 H26A 0.9800 .
C26 H26B 0.9800 .
C26 H26C 0.9800 .
C27 H27A 0.9800 .
C27 H27B 0.9800 .
C27 H27C 0.9800 .
C28 H28A 0.9800 .
C28 H28B 0.9800 .
C28 H28C 0.9800 .

loop_
_platon_squeeze_void_nr
_platon_squeeze_void_average_x
_platon_squeeze_void_average_y
_platon_squeeze_void_average_z
_platon_squeeze_void_volume
_platon_squeeze_void_count_electrons
_platon_squeeze_void_content
1 -0.008 0.463 0.011 12175 2933 ' '
2 0.000 0.000 0.455 167 99 ' '
3 0.000 0.000 0.955 167 101 ' '
4 0.333 0.667 0.121 167 99 ' '
5 0.333 0.667 0.621 167 101 ' '
6 0.667 0.333 0.288 167 101 ' '
7 0.667 0.333 0.788 167 99 ' '
